data_7709343
loop_
_publ_author_name
'Chen, Chih-Yu'
'Tsai, Ming-Li'

_publ_section_title
;
 Tris(imidazolyl) dicopper(i) complex and its reactivity to exert the
 catalytic oxidation of sterically hindered phenol substrates via a
 [Cu2O]2+ core
;
_journal_name_full 'Dalton Transactions'
_journal_paper_doi 10.1039/D1DT04084G
_journal_year 2022
_chemical_formula_moiety '0.074(C28.871 H45 Cu2 N15), 0.148(C30 H45 Cu2 N15), 0.444(F6 P)'
_chemical_formula_sum 'C6.58 H10 Cu0.44 F2.67 N3.33 P0.44'
_chemical_formula_weight 228.51
_space_group_crystal_system trigonal
_space_group_IT_number 147
_space_group_name_Hall '-P 3'
_space_group_name_H-M_alt 'P -3'
_atom_sites_solution_hydrogens mixed
_atom_sites_solution_primary iterative
_audit_block_doi 10.5517/ccdc.csd.cc27my1w
_audit_creation_date 2020-06-10
_audit_creation_method
;
Olex2 1.3
(compiled Nov 21 2019 18:26:39 for OlexSys, GUI svn.r6003)
;
_audit_update_record
;
2021-04-01 deposited with the CCDC.	2022-01-20 downloaded from the CCDC.
;
_cell_angle_alpha 90
_cell_angle_beta 90
_cell_angle_gamma 120
_cell_formula_units_Z 27
_cell_length_a 22.8908(4)
_cell_length_b 22.8908(4)
_cell_length_c 13.8848(3)
_cell_measurement_reflns_used 12661
_cell_measurement_temperature 113(2)
_cell_measurement_theta_max 25.2910
_cell_measurement_theta_min 2.3020
_cell_volume 6300.7(2)
_computing_cell_refinement 'CrysAlisPro 1.171.41.56a (Rigaku OD, 2020)'
_computing_data_collection 'CrysAlisPro 1.171.41.56a (Rigaku OD, 2020)'
_computing_data_reduction 'CrysAlisPro 1.171.41.56a (Rigaku OD, 2020)'
_computing_molecular_graphics 'Olex2 1.3 (Dolomanov et al., 2009)'
_computing_publication_material 'Olex2 1.3 (Dolomanov et al., 2009)'
_computing_structure_refinement 'XL  (Sheldrick, 2008)'
_computing_structure_solution 'olex2.solve 1.3 (Bourhis et al., 2015)'
_diffrn_ambient_temperature 113(2)
_diffrn_detector 'Hybrid Pixel Array Detector'
_diffrn_detector_area_resol_mean 10.0000
_diffrn_measured_fraction_theta_full 0.999
_diffrn_measured_fraction_theta_max 0.948
_diffrn_measurement_details
;
List of Runs (angles in degrees, time in seconds):

  # Type    Start    End  Width  t~exp~   \w     \q     \k     \f   Frames
#--------------------------------------------------------------------------
  1  \w    -14.00  11.00   0.50  147.09    --   10.60 -10.00 141.00   50
  2  \w    -26.00   0.00   0.50  147.09    --  -10.90 -10.00 141.00   52
  3  \w    -15.00  99.00   0.50  147.09    --   10.60  77.00   0.00  228
  4  \w     -5.00  20.00   0.50  147.09    --   10.60  82.00  90.00   50
  5  \w    -17.00  15.00   0.50  147.09    --   10.60  82.00  60.00   64
  6  \w    -67.00  -7.00   0.50  147.09    --   10.60 -82.00  90.00  120
  7  \w      6.00  31.00   0.50  147.09    --   10.60 -82.00  90.00   50
  8  \w   -100.00 -50.00   0.50  147.09    --  -10.90 -57.00-150.00  100
  9  \w    -14.00  14.00   0.50  147.09    --  -10.90 -57.00-150.00   56
;
_diffrn_measurement_device 'four-circle diffractometer'
_diffrn_measurement_device_type 'XtaLAB Pro II AFC12 (RINC): Kappa single'
_diffrn_measurement_method '\w scans'
_diffrn_orient_matrix_type 'CrysAlisPro convention (1999,Acta A55,543-557)'
_diffrn_orient_matrix_UB_11 0.0274956000
_diffrn_orient_matrix_UB_12 -0.0058556000
_diffrn_orient_matrix_UB_13 0.0047414000
_diffrn_orient_matrix_UB_21 0.0223409000
_diffrn_orient_matrix_UB_22 0.0351566000
_diffrn_orient_matrix_UB_23 0.0053309000
_diffrn_orient_matrix_UB_31 -0.0049453000
_diffrn_orient_matrix_UB_32 -0.0031547000
_diffrn_orient_matrix_UB_33 0.0505980000
_diffrn_radiation_monochromator mirror
_diffrn_radiation_probe x-ray
_diffrn_radiation_type 'Mo K\a'
_diffrn_radiation_wavelength 0.71073
_diffrn_reflns_av_R_equivalents 0.0313
_diffrn_reflns_av_unetI/netI 0.0411
_diffrn_reflns_Laue_measured_fraction_full 0.999
_diffrn_reflns_Laue_measured_fraction_max 0.948
_diffrn_reflns_limit_h_max 28
_diffrn_reflns_limit_h_min -29
_diffrn_reflns_limit_k_max 27
_diffrn_reflns_limit_k_min -18
_diffrn_reflns_limit_l_max 16
_diffrn_reflns_limit_l_min -17
_diffrn_reflns_number 41314
_diffrn_reflns_point_group_measured_fraction_full 0.999
_diffrn_reflns_point_group_measured_fraction_max 0.948
_diffrn_reflns_theta_full 25.242
_diffrn_reflns_theta_max 27.044
_diffrn_reflns_theta_min 1.791
_diffrn_source 'micro-focus sealed X-ray tube'
_diffrn_source_type 'Rigaku (Mo) X-ray Source'
_exptl_absorpt_coefficient_mu 1.187
_exptl_absorpt_correction_T_max 1.00000
_exptl_absorpt_correction_T_min 0.53241
_exptl_absorpt_correction_type multi-scan
_exptl_absorpt_process_details
;
CrysAlisPro 1.171.41.56a (Rigaku Oxford Diffraction, 2020)
Empirical absorption correction using spherical harmonics,
 implemented in SCALE3 ABSPACK scaling algorithm.
;
_exptl_crystal_colour white
_exptl_crystal_colour_primary white
_exptl_crystal_density_diffrn 1.626
_exptl_crystal_description block
_exptl_crystal_F_000 3142
_exptl_crystal_size_max 0.2
_exptl_crystal_size_mid 0.2
_exptl_crystal_size_min 0.2
_refine_diff_density_max 0.882
_refine_diff_density_min -0.861
_refine_diff_density_rms 0.099
_refine_ls_extinction_method none
_refine_ls_goodness_of_fit_ref 1.026
_refine_ls_hydrogen_treatment mixed
_refine_ls_matrix_type full
_refine_ls_number_parameters 646
_refine_ls_number_reflns 8745
_refine_ls_number_restraints 939
_refine_ls_restrained_S_all 1.049
_refine_ls_R_factor_all 0.1380
_refine_ls_R_factor_gt 0.0874
_refine_ls_shift/su_max 0.000
_refine_ls_shift/su_mean 0.000
_refine_ls_structure_factor_coef Fsqd
_refine_ls_weighting_details 'w=1/[\s^2^(Fo^2^)+(0.1089P)^2^+17.9784P] where P=(Fo^2^+2Fc^2^)/3'
_refine_ls_weighting_scheme calc
_refine_ls_wR_factor_gt 0.2170
_refine_ls_wR_factor_ref 0.2470
_reflns_Friedel_coverage 0.000
_reflns_number_gt 5425
_reflns_number_total 8745
_reflns_threshold_expression 'I > 2\s(I)'
_cod_data_source_file d1dt04084g2.cif
_cod_data_source_block k10905-mlt-e
_cod_original_cell_volume 6300.7(3)
_cod_database_code 7709343
_shelx_shelxl_version_number 2014/7
_shelx_space_group_comment
;
The symmetry employed for this shelxl refinement is uniquely defined
by the following loop, which should always be used as a source of
symmetry information in preference to the above space-group names.
They are only intended as comments.
;
_shelx_estimated_absorpt_t_max 0.797
_shelx_estimated_absorpt_t_min 0.797
_reflns_odcompleteness_completeness 99.04
_reflns_odcompleteness_iscentric 1
_reflns_odcompleteness_theta 26.32
_olex2_refinement_description
;
1. Fixed Uiso
 At 1.2 times of:
  All C(H) groups, All C(H,H) groups, All N(H) groups
 At 1.5 times of:
  All C(H,H,H) groups
2. Restrained distances
 N10-C29 \\sim N10-C31
 with sigma of 0.04
 N8-C28 \\sim N8-C33
 with sigma of 0.02
 C29-C30 \\sim C31-C32
 with sigma of 0.04
 N8-C30 \\sim N8-C32
 with sigma of 0.04
 N7-C29 \\sim N6-C31
 with sigma of 0.02
 N7-C28 \\sim N6-C33
 with sigma of 0.04
 N7-C30 \\sim N6-C32
 with sigma of 0.02
 C28-C30 \\sim C33-C32
 with sigma of 0.02
 P1-F6 \\sim P1-F13
 with sigma of 0.02
 P1-F9 \\sim P1-F18
 with sigma of 0.02
 P1-F10 \\sim P1-F17
 with sigma of 0.02
 P1-F11 \\sim P1-F16
 with sigma of 0.02
 P1-F12 \\sim P1-F14
 with sigma of 0.02
 P1-F2 \\sim P1-F15
 with sigma of 0.02
3. Rigid bond restraints
 N9, C27
 with sigma for 1-2 distances of 0.005 and sigma for 1-3 distances of 8.2
4. Uiso/Uaniso restraints and constraints
C21 \\sim C22 \\sim C23 \\sim C24 \\sim C26 \\sim C27 \\sim C25 \\sim C28 \\sim
C29 \\sim C30 \\sim C31 \\sim C32 \\sim C33 \\sim C7 \\sim C8 \\sim C9 \\sim
C10 \\sim C11 \\sim C12 \\sim C17 \\sim C18 \\sim C19 \\sim C20 \\sim C1 \\sim
C2 \\sim C3 \\sim C4 \\sim C5 \\sim C6 \\sim C13 \\sim C14 \\sim C15 \\sim C16:
within 3.8A with sigma of 0.01 and sigma for terminal atoms of 0.02 within 3.8A
Uanis(C21) \\sim Ueq, Uanis(C22) \\sim Ueq, Uanis(C23) \\sim Ueq, Uanis(C24)
\\sim Ueq, Uanis(C26) \\sim Ueq, Uanis(C27) \\sim Ueq, Uanis(C25) \\sim Ueq,
Uanis(C28) \\sim Ueq, Uanis(C29) \\sim Ueq, Uanis(C30) \\sim Ueq, Uanis(C31)
\\sim Ueq, Uanis(C32) \\sim Ueq, Uanis(C33) \\sim Ueq, Uanis(C7) \\sim Ueq,
Uanis(C8) \\sim Ueq, Uanis(C9) \\sim Ueq, Uanis(C10) \\sim Ueq, Uanis(C11)
\\sim Ueq, Uanis(C12) \\sim Ueq, Uanis(C17) \\sim Ueq, Uanis(C18) \\sim Ueq,
Uanis(C19) \\sim Ueq, Uanis(C20) \\sim Ueq, Uanis(C1) \\sim Ueq, Uanis(C2)
\\sim Ueq, Uanis(C3) \\sim Ueq, Uanis(C4) \\sim Ueq, Uanis(C5) \\sim Ueq,
Uanis(C6) \\sim Ueq, Uanis(C13) \\sim Ueq, Uanis(C14) \\sim Ueq, Uanis(C15)
\\sim Ueq, Uanis(C16) \\sim Ueq: with sigma of 0.008 and sigma for terminal
atoms of 0.008
Uanis(N8) \\sim Ueq, Uanis(N9) \\sim Ueq, Uanis(N10) \\sim Ueq, Uanis(N11)
\\sim Ueq, Uanis(N7) \\sim Ueq, Uanis(N6) \\sim Ueq, Uanis(N12) \\sim Ueq,
Uanis(N13) \\sim Ueq, Uanis(N14) \\sim Ueq, Uanis(N15) \\sim Ueq, Uanis(N16)
\\sim Ueq, Uanis(N1) \\sim Ueq, Uanis(N2) \\sim Ueq, Uanis(N3) \\sim Ueq,
Uanis(N4) \\sim Ueq, Uanis(N5) \\sim Ueq: with sigma of 0.009 and sigma for
terminal atoms of 0.009
Uanis(F2) \\sim Ueq, Uanis(F6) \\sim Ueq, Uanis(F9) \\sim Ueq, Uanis(F10) \\sim
Ueq, Uanis(F11) \\sim Ueq, Uanis(F12) \\sim Ueq, Uanis(F13) \\sim Ueq,
Uanis(F14) \\sim Ueq, Uanis(F15) \\sim Ueq, Uanis(F16) \\sim Ueq, Uanis(F17)
\\sim Ueq, Uanis(F18) \\sim Ueq, Uanis(F1) \\sim Ueq, Uanis(F3) \\sim Ueq,
Uanis(F4) \\sim Ueq, Uanis(F5) \\sim Ueq, Uanis(F7) \\sim Ueq, Uanis(F8) \\sim
Ueq: with sigma of 0.01 and sigma for terminal atoms of 0.01
5. Others
 Sof(H10)=Sof(N6)=Sof(H6)=Sof(C31)=Sof(H31A)=Sof(H31B)=Sof(H31C)=Sof(C32)=
 Sof(H32A)=Sof(H32B)=Sof(C33)=Sof(H33A)=Sof(H33B)=1-FVAR(1)
 Sof(N7)=Sof(H7)=Sof(C25)=Sof(H25A)=Sof(H25B)=Sof(C28)=Sof(H28A)=Sof(H28B)=
 Sof(C29)=Sof(H29A)=Sof(H29B)=Sof(C30)=Sof(H30A)=Sof(H30B)=FVAR(1)
 Sof(F13)=Sof(F14)=Sof(F15)=Sof(F16)=Sof(F17)=Sof(F18)=1-FVAR(2)
 Sof(F2)=Sof(F6)=Sof(F9)=Sof(F10)=Sof(F11)=Sof(F12)=FVAR(2)
6.a Riding coordinates:
 N1(H1A)
6.b Secondary CH2 refined with riding coordinates:
 C25(H25A,H25B), C28(H28A,H28B), C29(H29A,H29B), C30(H30A,H30B), C32(H32A,
 H32B), C33(H33A,H33B), C10(H10A,H10B), C12(H12A,H12B), C17(H17A,H17B),
 C19(H19A,H19B), C13(H13A,H13B), C14(H14A,H14B), C15(H15A,H15B), C16(H16A,H16B)
6.c Aromatic/amide H refined with riding coordinates:
 N10(H10), C21(H21), C22(H22), C23(H23), C24(H24), C26(H26), C27(H27), N7(H7),
 N6(H6), C7(H7A), C8(H8), C9(H9), C11(H11), C18(H18), C20(H20), C1(H1), C2(H2),
 C3(H3), C4(H4), C5(H5), C6(H6A)
6.d Idealised Me refined as rotating group:
 C31(H31A,H31B,H31C)
;

loop_
_space_group_symop_operation_xyz
'x, y, z'
'-y, x-y, z'
'-x+y, -x, z'
'-x, -y, -z'
'y, -x+y, -z'
'x-y, x, -z'

loop_
_atom_site_label
_atom_site_type_symbol
_atom_site_fract_x
_atom_site_fract_y
_atom_site_fract_z
_atom_site_U_iso_or_equiv
_atom_site_adp_type
_atom_site_occupancy
_atom_site_site_symmetry_order
_atom_site_calc_flag
_atom_site_refinement_flags_posn
_atom_site_refinement_flags_adp
_atom_site_refinement_flags_occupancy
_atom_site_disorder_assembly
_atom_site_disorder_group
Cu3 Cu 0.6667 1.3333 0.87528(9) 0.0612(4) Uani 1 3 d S T P . .
Cu4 Cu 0.6667 1.3333 0.65547(9) 0.0553(4) Uani 1 3 d S T P . .
N8 N 0.6299(4) 1.1404(3) 0.9168(4) 0.0878(19) Uani 1 1 d D U . . .
N9 N 0.6659(3) 1.2478(3) 0.8846(4) 0.0613(13) Uani 1 1 d . U . . .
N10 N 0.5262(3) 1.1301(3) 0.6488(4) 0.0679(15) Uani 1 1 d D U . . .
H10 H 0.5159 1.0875 0.6488 0.081 Uiso 0.376(8) 1 calc R U P A 2
N11 N 0.5883(2) 1.2413(3) 0.6516(3) 0.0517(12) Uani 1 1 d . U . . .
C21 C 0.5887(4) 1.1843(4) 0.6548(6) 0.0748(16) Uani 1 1 d . U . . .
H21 H 0.6285 1.1815 0.6606 0.090 Uiso 1 1 calc R U . . .
C22 C 0.6152(4) 1.1897(4) 0.9086(6) 0.0788(16) Uani 1 1 d . U . . .
H22 H 0.5712 1.1829 0.9195 0.095 Uiso 1 1 calc R U . . .
C23 C 0.4831(4) 1.1528(4) 0.6431(6) 0.0786(17) Uani 1 1 d . U . . .
H23 H 0.4353 1.1267 0.6403 0.094 Uiso 1 1 calc R U . . .
C24 C 0.5210(4) 1.2199(4) 0.6420(6) 0.0801(18) Uani 1 1 d . U . . .
H24 H 0.5033 1.2494 0.6354 0.096 Uiso 1 1 calc R U . . .
C26 C 0.6945(5) 1.1696(5) 0.8955(7) 0.0956(19) Uani 1 1 d . U . . .
H26 H 0.7203 1.1475 0.8957 0.115 Uiso 1 1 calc R U . . .
C27 C 0.7188(5) 1.2347(5) 0.8737(7) 0.098(2) Uani 1 1 d . U . . .
H27 H 0.7636 1.2660 0.8544 0.118 Uiso 1 1 calc R U . . .
N7 N 0.5764(5) 1.0527(5) 0.7494(8) 0.088(3) Uani 0.624(8) 1 d D U P A 1
H7 H 0.6084 1.0749 0.7066 0.106 Uiso 0.624(8) 1 calc R U P A 1
C25 C 0.5107(7) 1.0589(6) 0.6437(10) 0.077(2) Uani 0.624(8) 1 d . U P A 1
H25A H 0.4756 1.0344 0.5943 0.092 Uiso 0.624(8) 1 calc R U P A 1
H25B H 0.5517 1.0576 0.6246 0.092 Uiso 0.624(8) 1 calc R U P A 1
C28 C 0.5755(7) 1.0697(6) 0.9335(11) 0.090(2) Uani 0.624(8) 1 d D U P A 1
H28A H 0.5306 1.0661 0.9350 0.108 Uiso 0.624(8) 1 calc R U P A 1
H28B H 0.5827 1.0517 0.9943 0.108 Uiso 0.624(8) 1 calc R U P A 1
C29 C 0.4868(6) 1.0257(7) 0.7377(11) 0.090(3) Uani 0.624(8) 1 d D U P A 1
H29A H 0.4561 0.9763 0.7350 0.109 Uiso 0.624(8) 1 calc R U P A 1
H29B H 0.4702 1.0481 0.7821 0.109 Uiso 0.624(8) 1 calc R U P A 1
C30 C 0.5836(8) 1.0310(7) 0.8394(9) 0.094(3) Uani 0.624(8) 1 d D U P A 1
H30A H 0.6288 1.0352 0.8424 0.112 Uiso 0.624(8) 1 calc R U P A 1
H30B H 0.5499 0.9824 0.8451 0.112 Uiso 0.624(8) 1 calc R U P A 1
N6 N 0.5073(6) 1.0502(6) 0.8236(8) 0.047(3) Uani 0.376(8) 1 d D U P A 2
H6 H 0.4877 1.0714 0.8486 0.057 Uiso 0.376(8) 1 calc R U P A 2
C31 C 0.5059(13) 1.0265(12) 0.6978(13) 0.095(4) Uani 0.376(8) 1 d D U P A 2
H31A H 0.4831 1.0449 0.6589 0.142 Uiso 0.376(8) 1 calc R U P A 2
H31B H 0.4816 0.9773 0.6922 0.142 Uiso 0.376(8) 1 calc R U P A 2
H31C H 0.5522 1.0447 0.6746 0.142 Uiso 0.376(8) 1 calc R U P A 2
C32 C 0.5450(10) 1.0285(9) 0.8705(16) 0.086(3) Uani 0.376(8) 1 d D U P A 2
H32A H 0.5629 1.0109 0.8204 0.103 Uiso 0.376(8) 1 calc R U P A 2
H32B H 0.5130 0.9892 0.9094 0.103 Uiso 0.376(8) 1 calc R U P A 2
C33 C 0.6078(11) 1.0750(8) 0.9408(16) 0.087(3) Uani 0.376(8) 1 d D U P A 2
H33A H 0.5932 1.0669 1.0090 0.104 Uiso 0.376(8) 1 calc R U P A 2
H33B H 0.6444 1.0643 0.9321 0.104 Uiso 0.376(8) 1 calc R U P A 2
Cu5 Cu 0.3333 0.6667 0.61947(9) 0.0581(4) Uani 1 3 d S T P . .
Cu6 Cu 0.3333 0.6667 0.85259(9) 0.0575(4) Uani 1 3 d S T P . .
C7 C 0.4802(4) 0.7247(3) 0.8772(5) 0.0661(15) Uani 1 1 d . U . . .
H7A H 0.4851 0.7652 0.9037 0.079 Uiso 1 1 calc R U . . .
C8 C 0.4792(3) 0.7675(3) 0.6230(5) 0.0616(14) Uani 1 1 d . U . . .
H8 H 0.4905 0.7339 0.6378 0.074 Uiso 1 1 calc R U . . .
C9 C 0.5053(3) 0.6512(3) 0.8264(5) 0.0644(15) Uani 1 1 d . U . . .
H9 H 0.5292 0.6285 0.8095 0.077 Uiso 1 1 calc R U . . .
C10 C 0.5974(3) 0.8615(3) 0.6102(5) 0.0677(15) Uani 1 1 d . U . . .
H10A H 0.6169 0.8938 0.5561 0.081 Uiso 1 1 calc R U . . .
H10B H 0.6084 0.8253 0.5997 0.081 Uiso 1 1 calc R U . . .
C11 C 0.4384(3) 0.6263(3) 0.8206(5) 0.0629(15) Uani 1 1 d . U . . .
H11 H 0.4071 0.5825 0.7975 0.076 Uiso 1 1 calc R U . . .
C12 C 0.6295(4) 0.8974(3) 0.7022(5) 0.0703(16) Uani 1 1 d . U . . .
H12A H 0.6790 0.9173 0.6970 0.084 Uiso 1 1 calc R U . . .
H12B H 0.6201 0.9348 0.7115 0.084 Uiso 1 1 calc R U . . .
N12 N 0.6059(3) 0.8539(3) 0.7853(4) 0.0668(15) Uani 1 1 d . U . . .
H12 H 0.602(4) 0.870(4) 0.838(5) 0.080 Uiso 1 1 d . U . . .
N13 N 0.5249(3) 0.8322(2) 0.6093(3) 0.0529(12) Uani 1 1 d . U . . .
N14 N 0.4162(2) 0.7548(2) 0.6140(3) 0.0502(12) Uani 1 1 d . U . . .
N15 N 0.5319(3) 0.7143(2) 0.8607(4) 0.0587(13) Uani 1 1 d . U . . .
N16 N 0.4211(2) 0.6720(2) 0.8521(3) 0.0486(11) Uani 1 1 d . U . . .
C17 C 0.6361(4) 0.8113(4) 0.7970(6) 0.0767(17) Uani 1 1 d . U . . .
H17A H 0.6849 0.8399 0.8106 0.092 Uiso 1 1 calc R U . . .
H17B H 0.6311 0.7864 0.7364 0.092 Uiso 1 1 calc R U . . .
C18 C 0.4902(4) 0.8644(3) 0.5919(5) 0.0692(16) Uani 1 1 d . U . . .
H18 H 0.5086 0.9113 0.5807 0.083 Uiso 1 1 calc R U . . .
C19 C 0.6025(4) 0.7615(4) 0.8788(6) 0.0760(17) Uani 1 1 d . U . . .
H19A H 0.6265 0.7361 0.8889 0.091 Uiso 1 1 calc R U . . .
H19B H 0.6065 0.7868 0.9387 0.091 Uiso 1 1 calc R U . . .
C20 C 0.4243(4) 0.8170(3) 0.5936(5) 0.0680(16) Uani 1 1 d . U . . .
H20 H 0.3883 0.8255 0.5822 0.082 Uiso 1 1 calc R U . . .
C1 C 0.1403(3) 1.0504(3) 0.5922(4) 0.0509(12) Uani 1 1 d . U . . .
H1 H 0.1427 1.0894 0.5643 0.061 Uiso 1 1 calc R U . . .
Cu1 Cu 0.0000 1.0000 0.84999(9) 0.0537(3) Uani 1 3 d S T P . .
N1 N 0.2689(2) 1.1747(3) 0.6835(4) 0.0612(14) Uani 1 1 d . U . . .
H1A H 0.2658 1.1974 0.6364 0.073 Uiso 1 1 d R U . . .
C2 C 0.1484(3) 1.0894(3) 0.8435(4) 0.0509(12) Uani 1 1 d . U . . .
H2 H 0.1552 1.0561 0.8130 0.061 Uiso 1 1 calc R U . . .
Cu2 Cu 0.0000 1.0000 0.63700(9) 0.0549(4) Uani 1 3 d S T P . .
N2 N 0.1978(2) 1.1491(3) 0.8726(3) 0.0523(12) Uani 1 1 d . U . . .
C3 C 0.1015(3) 1.1411(3) 0.9052(4) 0.0506(13) Uani 1 1 d . U . . .
H3 H 0.0678 1.1508 0.9269 0.061 Uiso 1 1 calc R U . . .
N3 N 0.0888(2) 1.0822(2) 0.8622(3) 0.0450(11) Uani 1 1 d . U . . .
C4 C 0.1682(3) 1.1832(3) 0.9125(5) 0.0590(14) Uani 1 1 d . U . . .
H4 H 0.1904 1.2273 0.9394 0.071 Uiso 1 1 calc R U . . .
N4 N 0.1924(3) 1.0397(3) 0.5981(4) 0.0592(13) Uani 1 1 d . U . . .
C5 C 0.1043(3) 0.9552(3) 0.6629(4) 0.0592(14) Uani 1 1 d . U . . .
H5 H 0.0750 0.9137 0.6942 0.071 Uiso 1 1 calc R U . . .
N5 N 0.0859(2) 1.0007(2) 0.6293(3) 0.0496(11) Uani 1 1 d . U . . .
C6 C 0.1686(4) 0.9783(3) 0.6445(5) 0.0639(14) Uani 1 1 d . U . . .
H6A H 0.1939 0.9570 0.6601 0.077 Uiso 1 1 calc R U . . .
C13 C 0.2617(3) 1.0881(4) 0.5724(5) 0.0669(15) Uani 1 1 d . U . . .
H13A H 0.2619 1.1155 0.5172 0.080 Uiso 1 1 calc R U . . .
H13B H 0.2849 1.0634 0.5520 0.080 Uiso 1 1 calc R U . . .
C14 C 0.2998(3) 1.1339(4) 0.6545(5) 0.0671(15) Uani 1 1 d . U . . .
H14A H 0.2998 1.1067 0.7099 0.081 Uiso 1 1 calc R U . . .
H14B H 0.3472 1.1643 0.6350 0.081 Uiso 1 1 calc R U . . .
C15 C 0.2697(3) 1.1747(4) 0.8612(5) 0.0686(16) Uani 1 1 d . U . . .
H15A H 0.2782 1.1364 0.8614 0.082 Uiso 1 1 calc R U . . .
H15B H 0.2939 1.2040 0.9168 0.082 Uiso 1 1 calc R U . . .
C16 C 0.2977(4) 1.2148(4) 0.7687(5) 0.0720(16) Uani 1 1 d . U . . .
H16A H 0.2887 1.2528 0.7682 0.086 Uiso 1 1 calc R U . . .
H16B H 0.3472 1.2339 0.7674 0.086 Uiso 1 1 calc R U . . .
P1 P 0.68359(7) 1.06876(8) 0.48658(12) 0.0499(4) Uani 1 1 d D . . . .
F2 F 0.7586(4) 1.0859(7) 0.4776(10) 0.074(4) Uani 0.590(13) 1 d D U P B 1
F6 F 0.6548(6) 0.9991(4) 0.4352(9) 0.082(3) Uani 0.590(13) 1 d D U P B 1
F9 F 0.6885(5) 1.1040(6) 0.3863(7) 0.099(4) Uani 0.590(13) 1 d D U P B 1
F10 F 0.7091(5) 1.1398(4) 0.5393(8) 0.082(3) Uani 0.590(13) 1 d D U P B 1
F11 F 0.6089(3) 1.0592(5) 0.4926(7) 0.082(3) Uani 0.590(13) 1 d D U P B 1
F12 F 0.6758(5) 1.0361(5) 0.5881(6) 0.091(3) Uani 0.590(13) 1 d D U P B 1
F13 F 0.6733(7) 1.0208(7) 0.3976(9) 0.071(4) Uani 0.410(13) 1 d D U P B 2
F14 F 0.7066(7) 1.0209(5) 0.5474(11) 0.086(4) Uani 0.410(13) 1 d D U P B 2
F15 F 0.7618(6) 1.1077(8) 0.4633(17) 0.073(5) Uani 0.410(13) 1 d D U P B 2
F16 F 0.6080(5) 1.0178(8) 0.5185(10) 0.097(5) Uani 0.410(13) 1 d D U P B 2
F17 F 0.6976(7) 1.1081(9) 0.5846(10) 0.091(5) Uani 0.410(13) 1 d D U P B 2
F18 F 0.6705(11) 1.1125(10) 0.4190(15) 0.128(7) Uani 0.410(13) 1 d D U P B 2
F1 F 0.3371(2) 1.1056(2) 0.9936(3) 0.0943(14) Uani 1 1 d . U . . .
P2 P 0.35683(11) 1.05800(9) 0.93532(14) 0.0720(6) Uani 1 1 d . . . . .
F3 F 0.2844(2) 1.0248(2) 0.8873(4) 0.0969(14) Uani 1 1 d . U . . .
F4 F 0.3860(2) 1.1119(3) 0.8544(3) 0.1026(15) Uani 1 1 d . U . . .
F5 F 0.4279(3) 1.0910(3) 0.9863(4) 0.1073(16) Uani 1 1 d . U . . .
F7 F 0.3236(3) 1.0048(3) 1.0222(5) 0.140(2) Uani 1 1 d . U . . .
F8 F 0.3733(3) 1.0083(3) 0.8817(5) 0.142(2) Uani 1 1 d . U . . .

loop_
_atom_site_aniso_label
_atom_site_aniso_U_11
_atom_site_aniso_U_22
_atom_site_aniso_U_33
_atom_site_aniso_U_23
_atom_site_aniso_U_13
_atom_site_aniso_U_12
Cu3 0.0690(6) 0.0690(6) 0.0456(7) 0.000 0.000 0.0345(3)
Cu4 0.0626(5) 0.0626(5) 0.0407(7) 0.000 0.000 0.0313(3)
N8 0.145(6) 0.079(4) 0.062(3) 0.004(3) 0.004(4) 0.073(4)
N9 0.073(3) 0.079(3) 0.042(3) -0.005(2) -0.008(2) 0.045(3)
N10 0.070(3) 0.057(3) 0.062(3) -0.009(3) -0.008(3) 0.022(3)
N11 0.049(3) 0.065(3) 0.044(3) -0.003(2) -0.009(2) 0.031(2)
C21 0.075(3) 0.071(3) 0.088(3) -0.004(3) 0.001(3) 0.044(3)
C22 0.095(3) 0.080(3) 0.086(3) -0.003(3) 0.005(3) 0.062(3)
C23 0.070(3) 0.076(3) 0.093(4) 0.003(3) -0.006(3) 0.039(3)
C24 0.075(3) 0.076(3) 0.104(4) -0.003(3) -0.007(3) 0.048(3)
C26 0.106(3) 0.102(3) 0.099(4) -0.007(3) -0.020(3) 0.067(3)
C27 0.093(3) 0.113(4) 0.104(4) -0.006(3) -0.015(3) 0.063(3)
N7 0.086(6) 0.088(6) 0.096(6) -0.002(5) 0.020(5) 0.046(5)
C25 0.085(4) 0.063(3) 0.088(4) -0.001(3) 0.000(3) 0.041(3)
C28 0.101(4) 0.087(3) 0.099(4) 0.002(3) -0.002(3) 0.060(3)
C29 0.099(4) 0.079(3) 0.090(4) -0.003(3) 0.010(3) 0.042(3)
C30 0.104(4) 0.086(4) 0.092(4) 0.000(3) 0.001(3) 0.048(3)
N6 0.057(6) 0.047(6) 0.045(6) 0.004(5) -0.002(5) 0.032(5)
C31 0.094(6) 0.089(6) 0.102(6) -0.015(5) 0.007(5) 0.046(5)
C32 0.093(4) 0.086(4) 0.091(4) 0.001(4) -0.001(4) 0.053(3)
C33 0.096(4) 0.088(4) 0.092(4) 0.001(4) -0.006(4) 0.058(3)
Cu5 0.0650(5) 0.0650(5) 0.0443(7) 0.000 0.000 0.0325(3)
Cu6 0.0636(5) 0.0636(5) 0.0453(7) 0.000 0.000 0.0318(3)
C7 0.073(3) 0.052(3) 0.077(3) -0.003(3) -0.011(3) 0.035(2)
C8 0.070(3) 0.052(3) 0.068(3) 0.002(2) 0.006(3) 0.034(2)
C9 0.066(3) 0.062(3) 0.073(3) -0.007(3) -0.012(3) 0.038(2)
C10 0.073(3) 0.055(3) 0.072(3) 0.001(3) 0.013(3) 0.029(2)
C11 0.066(3) 0.053(3) 0.067(3) -0.009(3) -0.008(3) 0.028(3)
C12 0.074(3) 0.053(3) 0.080(3) 0.004(3) 0.004(3) 0.029(2)
N12 0.078(4) 0.052(3) 0.071(4) 0.000(3) -0.004(3) 0.033(3)
N13 0.064(3) 0.047(3) 0.049(3) 0.007(2) 0.013(2) 0.029(2)
N14 0.059(3) 0.055(3) 0.041(2) 0.006(2) 0.006(2) 0.032(2)
N15 0.056(3) 0.049(3) 0.068(3) 0.007(2) -0.013(2) 0.025(2)
N16 0.059(3) 0.045(2) 0.041(2) -0.001(2) -0.007(2) 0.026(2)
C17 0.071(3) 0.066(3) 0.091(3) 0.001(3) -0.005(3) 0.033(3)
C18 0.082(3) 0.054(3) 0.077(3) 0.011(3) 0.010(3) 0.038(3)
C19 0.072(3) 0.066(3) 0.087(3) 0.008(3) -0.017(3) 0.033(3)
C20 0.078(3) 0.063(3) 0.076(3) 0.013(3) 0.010(3) 0.046(3)
C1 0.065(3) 0.060(3) 0.046(3) 0.008(2) 0.011(2) 0.045(2)
Cu1 0.0627(5) 0.0627(5) 0.0357(6) 0.000 0.000 0.0313(3)
N1 0.056(3) 0.075(3) 0.062(3) 0.025(3) 0.014(2) 0.040(3)
C2 0.061(3) 0.059(3) 0.044(2) 0.007(2) 0.005(2) 0.039(2)
Cu2 0.0628(5) 0.0628(5) 0.0393(7) 0.000 0.000 0.0314(3)
N2 0.050(3) 0.059(3) 0.050(3) 0.010(2) 0.001(2) 0.028(2)
C3 0.059(3) 0.061(3) 0.045(3) 0.002(2) 0.001(2) 0.039(2)
N3 0.055(3) 0.044(2) 0.039(2) 0.0010(19) 0.003(2) 0.027(2)
C4 0.064(3) 0.061(3) 0.053(3) 0.006(2) -0.003(2) 0.032(2)
N4 0.074(3) 0.068(3) 0.053(3) 0.013(2) 0.023(2) 0.049(3)
C5 0.077(3) 0.057(3) 0.053(3) 0.006(2) 0.015(3) 0.040(2)
N5 0.065(3) 0.055(3) 0.038(2) 0.000(2) 0.006(2) 0.036(2)
C6 0.081(3) 0.067(3) 0.063(3) 0.015(3) 0.017(3) 0.052(3)
C13 0.071(3) 0.076(3) 0.069(3) 0.017(3) 0.023(3) 0.049(2)
C14 0.057(3) 0.080(3) 0.076(3) 0.024(3) 0.016(2) 0.043(2)
C15 0.058(3) 0.082(3) 0.066(3) 0.013(3) -0.003(2) 0.036(2)
C16 0.060(3) 0.079(3) 0.072(3) 0.017(3) 0.008(3) 0.032(2)
P1 0.0434(8) 0.0480(9) 0.0543(9) 0.0034(7) 0.0090(7) 0.0200(7)
F2 0.057(5) 0.105(8) 0.071(6) -0.023(6) -0.010(4) 0.049(5)
F6 0.088(6) 0.058(5) 0.112(7) -0.018(4) -0.025(5) 0.045(4)
F9 0.089(6) 0.125(7) 0.075(5) 0.034(5) 0.001(4) 0.048(5)
F10 0.096(5) 0.055(4) 0.094(6) -0.025(4) -0.007(4) 0.037(4)
F11 0.051(4) 0.089(6) 0.112(6) -0.017(5) 0.001(4) 0.040(4)
F12 0.094(6) 0.082(5) 0.064(5) 0.033(4) 0.007(4) 0.020(4)
F13 0.059(6) 0.079(8) 0.068(6) -0.021(6) -0.004(5) 0.030(5)
F14 0.099(8) 0.063(6) 0.092(8) -0.006(5) -0.027(6) 0.037(5)
F15 0.054(6) 0.065(7) 0.090(8) 0.024(6) 0.014(5) 0.023(5)
F16 0.056(6) 0.106(8) 0.104(7) -0.001(6) 0.031(5) 0.021(5)
F17 0.078(7) 0.105(9) 0.098(8) -0.026(6) 0.000(6) 0.053(6)
F18 0.152(11) 0.121(9) 0.163(12) 0.016(7) -0.028(8) 0.108(8)
F1 0.112(3) 0.098(3) 0.089(3) -0.023(2) -0.002(3) 0.065(3)
P2 0.1013(15) 0.0600(11) 0.0693(12) 0.0099(9) 0.0120(11) 0.0515(11)
F3 0.099(3) 0.081(3) 0.104(3) -0.015(2) 0.002(3) 0.040(2)
F4 0.101(3) 0.112(3) 0.088(3) 0.040(3) 0.017(3) 0.048(3)
F5 0.119(4) 0.113(3) 0.113(4) 0.006(3) -0.019(3) 0.075(3)
F7 0.153(5) 0.146(5) 0.147(5) 0.076(4) 0.046(4) 0.093(4)
F8 0.146(4) 0.114(4) 0.194(6) -0.046(4) 0.018(4) 0.087(3)

loop_
_atom_type_symbol
_atom_type_description
_atom_type_scat_dispersion_real
_atom_type_scat_dispersion_imag
_atom_type_scat_source
C C 0.0033 0.0016 'International Tables Vol C Tables 4.2.6.8 and 6.1.1.4'
H H 0.0000 0.0000 'International Tables Vol C Tables 4.2.6.8 and 6.1.1.4'
Cu Cu 0.3201 1.2651 'International Tables Vol C Tables 4.2.6.8 and 6.1.1.4'
F F 0.0171 0.0103 'International Tables Vol C Tables 4.2.6.8 and 6.1.1.4'
N N 0.0061 0.0033 'International Tables Vol C Tables 4.2.6.8 and 6.1.1.4'
P P 0.1023 0.0942 'International Tables Vol C Tables 4.2.6.8 and 6.1.1.4'

loop_
_geom_angle_atom_site_label_1
_geom_angle_atom_site_label_2
_geom_angle_atom_site_label_3
_geom_angle
_geom_angle_site_symmetry_1
_geom_angle_site_symmetry_3
_geom_angle_publ_flag
N9 Cu3 Cu4 93.79(15) . . ?
N9 Cu3 Cu4 93.79(15) 2_775 . ?
N9 Cu3 Cu4 93.79(15) 3_575 . ?
N9 Cu3 N9 119.57(4) 2_775 3_575 ?
N9 Cu3 N9 119.57(4) . 2_775 ?
N9 Cu3 N9 119.57(4) . 3_575 ?
N11 Cu4 Cu3 91.57(14) 2_775 . ?
N11 Cu4 Cu3 91.57(14) 3_575 . ?
N11 Cu4 Cu3 91.57(14) . . ?
N11 Cu4 N11 119.926(17) . 3_575 ?
N11 Cu4 N11 119.925(14) 2_775 . ?
N11 Cu4 N11 119.926(17) 2_775 3_575 ?
C22 N8 C28 120.4(9) . . ?
C22 N8 C33 147.1(14) . . ?
C26 N8 C22 104.3(7) . . ?
C26 N8 C28 134.8(8) . . ?
C26 N8 C33 108.5(12) . . ?
C22 N9 Cu3 126.7(5) . . ?
C22 N9 C27 103.7(7) . . ?
C27 N9 Cu3 129.5(6) . . ?
C21 N10 H10 126.4 . . ?
C21 N10 C25 125.1(8) . . ?
C23 N10 H10 126.4 . . ?
C23 N10 C21 107.3(6) . . ?
C23 N10 C25 127.5(8) . . ?
C21 N11 Cu4 127.5(5) . . ?
C21 N11 C24 102.3(6) . . ?
C24 N11 Cu4 130.2(5) . . ?
N10 C21 H21 123.7 . . ?
N11 C21 N10 112.5(6) . . ?
N11 C21 H21 123.7 . . ?
N8 C22 H22 122.8 . . ?
N9 C22 N8 114.4(7) . . ?
N9 C22 H22 122.8 . . ?
N10 C23 H23 127.2 . . ?
N10 C23 C24 105.6(7) . . ?
C24 C23 H23 127.2 . . ?
N11 C24 H24 123.9 . . ?
C23 C24 N11 112.3(7) . . ?
C23 C24 H24 123.9 . . ?
N8 C26 H26 124.7 . . ?
N8 C26 C27 110.6(8) . . ?
C27 C26 H26 124.7 . . ?
N9 C27 H27 126.5 . . ?
C26 C27 N9 107.0(9) . . ?
C26 C27 H27 126.5 . . ?
C29 N7 H7 127.1 . . ?
C30 N7 H7 127.1 . . ?
C30 N7 C29 105.9(10) . . ?
N10 C25 H25A 109.6 . . ?
N10 C25 H25B 109.6 . . ?
H25A C25 H25B 108.1 . . ?
C29 C25 N10 110.3(10) . . ?
C29 C25 H25A 109.6 . . ?
C29 C25 H25B 109.6 . . ?
N8 C28 H28A 111.4 . . ?
N8 C28 H28B 111.4 . . ?
N8 C28 C30 101.8(9) . . ?
H28A C28 H28B 109.3 . . ?
C30 C28 H28A 111.4 . . ?
C30 C28 H28B 111.4 . . ?
N7 C29 H29A 115.1 . . ?
N7 C29 H29B 115.1 . . ?
C25 C29 N7 80.8(9) . . ?
C25 C29 H29A 115.1 . . ?
C25 C29 H29B 115.1 . . ?
H29A C29 H29B 112.2 . . ?
N7 C30 C28 117.3(11) . . ?
N7 C30 H30A 108.0 . . ?
N7 C30 H30B 108.0 . . ?
C28 C30 H30A 108.0 . . ?
C28 C30 H30B 108.0 . . ?
H30A C30 H30B 107.2 . . ?
C31 N6 H6 127.1 . . ?
C32 N6 H6 127.1 . . ?
C32 N6 C31 105.7(13) . . ?
N6 C31 H31A 109.5 . . ?
N6 C31 H31B 109.5 . . ?
N6 C31 H31C 109.5 . . ?
H31A C31 H31B 109.5 . . ?
H31A C31 H31C 109.5 . . ?
H31B C31 H31C 109.5 . . ?
N6 C32 H32A 106.2 . . ?
N6 C32 H32B 106.2 . . ?
N6 C32 C33 124.5(15) . . ?
H32A C32 H32B 106.4 . . ?
C33 C32 H32A 106.2 . . ?
C33 C32 H32B 106.2 . . ?
N8 C33 C32 107.1(13) . . ?
N8 C33 H33A 110.3 . . ?
N8 C33 H33B 110.3 . . ?
C32 C33 H33A 110.3 . . ?
C32 C33 H33B 110.3 . . ?
H33A C33 H33B 108.5 . . ?
N14 Cu5 N14 119.848(19) . 2_665 ?
N14 Cu5 N14 119.85(2) . 3_565 ?
N14 Cu5 N14 119.85(2) 2_665 3_565 ?
N16 Cu6 N16 119.999(5) 2_665 . ?
N16 Cu6 N16 119.999(2) 3_565 . ?
N16 Cu6 N16 119.999(4) 2_665 3_565 ?
N15 C7 H7A 123.8 . . ?
N16 C7 H7A 123.8 . . ?
N16 C7 N15 112.4(6) . . ?
N13 C8 H8 123.4 . . ?
N14 C8 H8 123.4 . . ?
N14 C8 N13 113.2(6) . . ?
C11 C9 H9 126.8 . . ?
N15 C9 H9 126.8 . . ?
N15 C9 C11 106.4(6) . . ?
H10A C10 H10B 107.7 . . ?
C12 C10 H10A 108.9 . . ?
C12 C10 H10B 108.9 . . ?
N13 C10 H10A 108.9 . . ?
N13 C10 H10B 108.9 . . ?
N13 C10 C12 113.4(6) . . ?
C9 C11 H11 124.4 . . ?
C9 C11 N16 111.3(6) . . ?
N16 C11 H11 124.4 . . ?
C10 C12 H12A 108.9 . . ?
C10 C12 H12B 108.9 . . ?
H12A C12 H12B 107.8 . . ?
N12 C12 C10 113.2(6) . . ?
N12 C12 H12A 108.9 . . ?
N12 C12 H12B 108.9 . . ?
C12 N12 H12 118(5) . . ?
C12 N12 C17 114.3(6) . . ?
C17 N12 H12 113(5) . . ?
C8 N13 C10 126.5(5) . . ?
C8 N13 C18 106.4(6) . . ?
C18 N13 C10 127.0(5) . . ?
C8 N14 Cu5 127.5(4) . . ?
C8 N14 C20 102.9(5) . . ?
C20 N14 Cu5 129.4(4) . . ?
C7 N15 C9 106.7(5) . . ?
C7 N15 C19 126.4(6) . . ?
C9 N15 C19 126.9(6) . . ?
C7 N16 Cu6 127.1(4) . . ?
C7 N16 C11 103.2(5) . . ?
C11 N16 Cu6 129.6(4) . . ?
N12 C17 H17A 109.5 . . ?
N12 C17 H17B 109.5 . . ?
N12 C17 C19 110.7(6) . . ?
H17A C17 H17B 108.1 . . ?
C19 C17 H17A 109.5 . . ?
C19 C17 H17B 109.5 . . ?
N13 C18 H18 126.7 . . ?
C20 C18 N13 106.6(6) . . ?
C20 C18 H18 126.7 . . ?
N15 C19 C17 112.9(6) . . ?
N15 C19 H19A 109.0 . . ?
N15 C19 H19B 109.0 . . ?
C17 C19 H19A 109.0 . . ?
C17 C19 H19B 109.0 . . ?
H19A C19 H19B 107.8 . . ?
N14 C20 H20 124.6 . . ?
C18 C20 N14 110.8(6) . . ?
C18 C20 H20 124.6 . . ?
N4 C1 H1 124.2 . . ?
N5 C1 H1 124.2 . . ?
N5 C1 N4 111.6(5) . . ?
N3 Cu1 Cu2 94.93(13) . . ?
N3 Cu1 Cu2 94.93(13) 2_675 . ?
N3 Cu1 Cu2 94.93(13) 3_465 . ?
N3 Cu1 N3 119.27(4) 3_465 . ?
N3 Cu1 N3 119.27(4) 3_465 2_675 ?
N3 Cu1 N3 119.27(4) . 2_675 ?
C14 N1 H1A 112.5 . . ?
C16 N1 H1A 112.9 . . ?
C16 N1 C14 114.5(5) . . ?
N2 C2 H2 124.2 . . ?
N3 C2 H2 124.2 . . ?
N3 C2 N2 111.5(5) . . ?
N5 Cu2 Cu1 93.12(14) 2_675 . ?
N5 Cu2 Cu1 93.12(14) 3_465 . ?
N5 Cu2 Cu1 93.12(14) . . ?
N5 Cu2 N5 119.70(3) 3_465 2_675 ?
N5 Cu2 N5 119.71(3) . 2_675 ?
N5 Cu2 N5 119.71(3) 3_465 . ?
C2 N2 C4 107.2(5) . . ?
C2 N2 C15 126.4(6) . . ?
C4 N2 C15 126.3(6) . . ?
N3 C3 H3 124.9 . . ?
C4 C3 H3 124.9 . . ?
C4 C3 N3 110.1(5) . . ?
C2 N3 Cu1 127.9(4) . . ?
C2 N3 C3 105.5(5) . . ?
C3 N3 Cu1 126.0(4) . . ?
N2 C4 H4 127.2 . . ?
C3 C4 N2 105.6(6) . . ?
C3 C4 H4 127.2 . . ?
C1 N4 C6 106.3(5) . . ?
C1 N4 C13 125.5(5) . . ?
C6 N4 C13 127.7(5) . . ?
N5 C5 H5 125.3 . . ?
C6 C5 H5 125.3 . . ?
C6 C5 N5 109.4(6) . . ?
C1 N5 Cu2 123.2(4) . . ?
C1 N5 C5 105.8(5) . . ?
C5 N5 Cu2 131.0(4) . . ?
N4 C6 H6A 126.6 . . ?
C5 C6 N4 106.9(6) . . ?
C5 C6 H6A 126.6 . . ?
N4 C13 H13A 109.2 . . ?
N4 C13 H13B 109.2 . . ?
N4 C13 C14 112.2(5) . . ?
H13A C13 H13B 107.9 . . ?
C14 C13 H13A 109.2 . . ?
C14 C13 H13B 109.2 . . ?
N1 C14 C13 110.7(5) . . ?
N1 C14 H14A 109.5 . . ?
N1 C14 H14B 109.5 . . ?
C13 C14 H14A 109.5 . . ?
C13 C14 H14B 109.5 . . ?
H14A C14 H14B 108.1 . . ?
N2 C15 H15A 109.0 . . ?
N2 C15 H15B 109.0 . . ?
N2 C15 C16 112.7(5) . . ?
H15A C15 H15B 107.8 . . ?
C16 C15 H15A 109.0 . . ?
C16 C15 H15B 109.0 . . ?
N1 C16 C15 112.9(6) . . ?
N1 C16 H16A 109.0 . . ?
N1 C16 H16B 109.0 . . ?
C15 C16 H16A 109.0 . . ?
C15 C16 H16B 109.0 . . ?
H16A C16 H16B 107.8 . . ?
F2 P1 F9 90.7(6) . . ?
F2 P1 F10 89.1(6) . . ?
F2 P1 F11 173.9(6) . . ?
F6 P1 F2 94.0(6) . . ?
F6 P1 F9 90.3(6) . . ?
F6 P1 F10 176.8(5) . . ?
F6 P1 F11 90.4(5) . . ?
F6 P1 F12 92.0(5) . . ?
F9 P1 F10 89.3(6) . . ?
F9 P1 F11 85.2(5) . . ?
F10 P1 F11 86.4(5) . . ?
F12 P1 F2 92.3(6) . . ?
F12 P1 F9 176.1(6) . . ?
F12 P1 F10 88.3(5) . . ?
F12 P1 F11 91.7(5) . . ?
F13 P1 F14 85.7(7) . . ?
F13 P1 F16 88.8(7) . . ?
F15 P1 F13 88.0(10) . . ?
F15 P1 F14 80.4(7) . . ?
F15 P1 F16 168.0(9) . . ?
F16 P1 F14 87.8(8) . . ?
F17 P1 F13 169.8(8) . . ?
F17 P1 F14 84.1(7) . . ?
F17 P1 F15 90.3(10) . . ?
F17 P1 F16 90.8(7) . . ?
F18 P1 F13 88.0(10) . . ?
F18 P1 F14 170.7(10) . . ?
F18 P1 F15 92.5(11) . . ?
F18 P1 F16 98.9(10) . . ?
F18 P1 F17 102.1(10) . . ?
F1 P2 F7 87.0(3) . . ?
F3 P2 F1 87.4(3) . . ?
F3 P2 F7 88.1(3) . . ?
F4 P2 F1 88.9(3) . . ?
F4 P2 F3 90.5(3) . . ?
F4 P2 F5 90.8(3) . . ?
F4 P2 F7 175.7(3) . . ?
F4 P2 F8 94.0(4) . . ?
F5 P2 F1 91.2(3) . . ?
F5 P2 F3 178.2(3) . . ?
F5 P2 F7 90.6(3) . . ?
F8 P2 F1 176.9(3) . . ?
F8 P2 F3 91.5(3) . . ?
F8 P2 F5 89.8(3) . . ?
F8 P2 F7 90.1(4) . . ?

loop_
_geom_bond_atom_site_label_1
_geom_bond_atom_site_label_2
_geom_bond_distance
_geom_bond_site_symmetry_2
_geom_bond_publ_flag
Cu3 Cu4 3.0521(18) . ?
Cu3 N9 1.954(5) . ?
Cu3 N9 1.954(6) 2_775 ?
Cu3 N9 1.954(6) 3_575 ?
Cu4 N11 1.970(5) 2_775 ?
Cu4 N11 1.970(5) . ?
Cu4 N11 1.970(5) 3_575 ?
N8 C22 1.335(9) . ?
N8 C26 1.317(11) . ?
N8 C28 1.485(13) . ?
N8 C33 1.360(16) . ?
N9 C22 1.297(9) . ?
N9 C27 1.394(10) . ?
N10 H10 0.8800 . ?
N10 C21 1.348(9) . ?
N10 C23 1.328(9) . ?
N10 C25 1.486(12) . ?
N11 C21 1.310(8) . ?
N11 C24 1.370(8) . ?
C21 H21 0.9500 . ?
C22 H22 0.9500 . ?
C23 H23 0.9500 . ?
C23 C24 1.334(10) . ?
C24 H24 0.9500 . ?
C26 H26 0.9500 . ?
C26 C27 1.340(12) . ?
C27 H27 0.9500 . ?
N7 H7 0.8800 . ?
N7 C29 1.830(15) . ?
N7 C30 1.385(14) . ?
C25 H25A 0.9900 . ?
C25 H25B 0.9900 . ?
C25 C29 1.471(18) . ?
C28 H28A 0.9900 . ?
C28 H28B 0.9900 . ?
C28 C30 1.642(15) . ?
C29 H29A 0.9900 . ?
C29 H29B 0.9900 . ?
C30 H30A 0.9900 . ?
C30 H30B 0.9900 . ?
N6 H6 0.8800 . ?
N6 C31 1.825(18) . ?
N6 C32 1.358(16) . ?
C31 H31A 0.9800 . ?
C31 H31B 0.9800 . ?
C31 H31C 0.9800 . ?
C32 H32A 0.9900 . ?
C32 H32B 0.9900 . ?
C32 C33 1.620(18) . ?
C33 H33A 0.9900 . ?
C33 H33B 0.9900 . ?
Cu5 N14 1.961(5) 3_565 ?
Cu5 N14 1.961(5) 2_665 ?
Cu5 N14 1.961(5) . ?
Cu6 N16 1.951(5) 2_665 ?
Cu6 N16 1.951(5) 3_565 ?
Cu6 N16 1.951(5) . ?
C7 H7A 0.9500 . ?
C7 N15 1.340(8) . ?
C7 N16 1.331(8) . ?
C8 H8 0.9500 . ?
C8 N13 1.334(7) . ?
C8 N14 1.326(8) . ?
C9 H9 0.9500 . ?
C9 C11 1.345(9) . ?
C9 N15 1.344(8) . ?
C10 H10A 0.9900 . ?
C10 H10B 0.9900 . ?
C10 C12 1.498(10) . ?
C10 N13 1.446(8) . ?
C11 H11 0.9500 . ?
C11 N16 1.361(8) . ?
C12 H12A 0.9900 . ?
C12 H12B 0.9900 . ?
C12 N12 1.440(9) . ?
N12 H12 0.84(7) . ?
N12 C17 1.459(9) . ?
N13 C18 1.349(8) . ?
N14 C20 1.371(8) . ?
N15 C19 1.447(8) . ?
C17 H17A 0.9900 . ?
C17 H17B 0.9900 . ?
C17 C19 1.517(10) . ?
C18 H18 0.9500 . ?
C18 C20 1.348(9) . ?
C19 H19A 0.9900 . ?
C19 H19B 0.9900 . ?
C20 H20 0.9500 . ?
C1 H1 0.9500 . ?
C1 N4 1.333(7) . ?
C1 N5 1.302(7) . ?
Cu1 Cu2 2.9573(18) . ?
Cu1 N3 1.969(5) 2_675 ?
Cu1 N3 1.969(5) . ?
Cu1 N3 1.969(5) 3_465 ?
N1 H1A 0.8599 . ?
N1 C14 1.482(8) . ?
N1 C16 1.439(9) . ?
C2 H2 0.9500 . ?
C2 N2 1.328(8) . ?
C2 N3 1.315(7) . ?
Cu2 N5 1.961(5) 2_675 ?
Cu2 N5 1.961(5) 3_465 ?
Cu2 N5 1.961(5) . ?
N2 C4 1.382(8) . ?
N2 C15 1.452(8) . ?
C3 H3 0.9500 . ?
C3 N3 1.368(7) . ?
C3 C4 1.341(8) . ?
C4 H4 0.9500 . ?
N4 C6 1.387(8) . ?
N4 C13 1.454(8) . ?
C5 H5 0.9500 . ?
C5 N5 1.385(7) . ?
C5 C6 1.318(9) . ?
C6 H6A 0.9500 . ?
C13 H13A 0.9900 . ?
C13 H13B 0.9900 . ?
C13 C14 1.498(10) . ?
C14 H14A 0.9900 . ?
C14 H14B 0.9900 . ?
C15 H15A 0.9900 . ?
C15 H15B 0.9900 . ?
C15 C16 1.521(9) . ?
C16 H16A 0.9900 . ?
C16 H16B 0.9900 . ?
P1 F2 1.564(8) . ?
P1 F6 1.560(8) . ?
P1 F9 1.585(8) . ?
P1 F10 1.603(6) . ?
P1 F11 1.614(6) . ?
P1 F12 1.563(6) . ?
P1 F13 1.591(10) . ?
P1 F14 1.663(10) . ?
P1 F15 1.584(12) . ?
P1 F16 1.592(9) . ?
P1 F17 1.573(10) . ?
P1 F18 1.508(12) . ?
F1 P2 1.593(4) . ?
P2 F3 1.585(5) . ?
P2 F4 1.551(5) . ?
P2 F5 1.577(5) . ?
P2 F7 1.610(6) . ?
P2 F8 1.555(5) . ?

loop_
_geom_torsion_atom_site_label_1
_geom_torsion_atom_site_label_2
_geom_torsion_atom_site_label_3
_geom_torsion_atom_site_label_4
_geom_torsion
_geom_torsion_site_symmetry_1
_geom_torsion_site_symmetry_2
_geom_torsion_site_symmetry_3
_geom_torsion_site_symmetry_4
_geom_torsion_publ_flag
Cu3 N9 C22 N8 -174.9(5) . . . . ?
Cu3 N9 C27 C26 174.4(6) . . . . ?
Cu4 N11 C21 N10 -178.9(4) . . . . ?
Cu4 N11 C24 C23 -179.7(5) . . . . ?
N8 C26 C27 N9 1.7(11) . . . . ?
N8 C28 C30 N7 -59.6(16) . . . . ?
N10 C23 C24 N11 -2.9(10) . . . . ?
N10 C25 C29 N7 -94.2(10) . . . . ?
C21 N10 C23 C24 2.3(9) . . . . ?
C21 N10 C25 C29 102.9(11) . . . . ?
C21 N11 C24 C23 2.2(9) . . . . ?
C22 N8 C26 C27 -0.8(10) . . . . ?
C22 N8 C28 C30 120.7(10) . . . . ?
C22 N8 C33 C32 60(3) . . . . ?
C22 N9 C27 C26 -1.9(9) . . . . ?
C23 N10 C21 N11 -1.0(9) . . . . ?
C23 N10 C25 C29 -81.2(13) . . . . ?
C24 N11 C21 N10 -0.7(8) . . . . ?
C26 N8 C22 N9 -0.5(10) . . . . ?
C26 N8 C28 C30 -49.6(16) . . . . ?
C26 N8 C33 C32 -124.1(17) . . . . ?
C27 N9 C22 N8 1.5(9) . . . . ?
C25 N10 C21 N11 175.6(8) . . . . ?
C25 N10 C23 C24 -174.2(9) . . . . ?
C28 N8 C22 N9 -173.4(9) . . . . ?
C28 N8 C26 C27 170.6(11) . . . . ?
C29 N7 C30 C28 -70.6(14) . . . . ?
C30 N7 C29 C25 -180.0(10) . . . . ?
N6 C32 C33 N8 -22(3) . . . . ?
C31 N6 C32 C33 129(2) . . . . ?
C33 N8 C22 N9 175.3(18) . . . . ?
C33 N8 C26 C27 -178.4(11) . . . . ?
Cu5 N14 C20 C18 -176.5(5) . . . . ?
C7 N15 C19 C17 -84.2(9) . . . . ?
C8 N13 C18 C20 -1.5(8) . . . . ?
C8 N14 C20 C18 -0.6(8) . . . . ?
C9 C11 N16 Cu6 175.5(4) . . . . ?
C9 C11 N16 C7 -0.2(7) . . . . ?
C9 N15 C19 C17 97.5(8) . . . . ?
C10 C12 N12 C17 78.5(8) . . . . ?
C10 N13 C18 C20 176.9(6) . . . . ?
C11 C9 N15 C7 1.8(8) . . . . ?
C11 C9 N15 C19 -179.6(6) . . . . ?
C12 C10 N13 C8 -101.6(7) . . . . ?
C12 C10 N13 C18 80.3(8) . . . . ?
C12 N12 C17 C19 -173.2(6) . . . . ?
N12 C17 C19 N15 63.7(8) . . . . ?
N13 C8 N14 Cu5 175.6(4) . . . . ?
N13 C8 N14 C20 -0.4(7) . . . . ?
N13 C10 C12 N12 60.5(8) . . . . ?
N13 C18 C20 N14 1.3(8) . . . . ?
N14 C8 N13 C10 -177.2(6) . . . . ?
N14 C8 N13 C18 1.2(8) . . . . ?
N15 C7 N16 Cu6 -174.4(4) . . . . ?
N15 C7 N16 C11 1.4(7) . . . . ?
N15 C9 C11 N16 -1.0(8) . . . . ?
N16 C7 N15 C9 -2.1(8) . . . . ?
N16 C7 N15 C19 179.3(6) . . . . ?
C1 N4 C6 C5 0.7(7) . . . . ?
C1 N4 C13 C14 86.9(8) . . . . ?
C2 N2 C4 C3 0.3(6) . . . . ?
C2 N2 C15 C16 91.4(8) . . . . ?
N2 C2 N3 Cu1 -171.1(4) . . . . ?
N2 C2 N3 C3 0.4(6) . . . . ?
N2 C15 C16 N1 -63.1(8) . . . . ?
N3 C2 N2 C4 -0.4(6) . . . . ?
N3 C2 N2 C15 -178.2(5) . . . . ?
N3 C3 C4 N2 -0.1(7) . . . . ?
C4 N2 C15 C16 -85.9(8) . . . . ?
C4 C3 N3 Cu1 171.5(4) . . . . ?
C4 C3 N3 C2 -0.2(6) . . . . ?
N4 C1 N5 Cu2 178.1(4) . . . . ?
N4 C1 N5 C5 0.9(7) . . . . ?
N4 C13 C14 N1 -62.1(7) . . . . ?
N5 C1 N4 C6 -1.0(7) . . . . ?
N5 C1 N4 C13 -173.4(6) . . . . ?
N5 C5 C6 N4 -0.2(7) . . . . ?
C6 N4 C13 C14 -83.9(8) . . . . ?
C6 C5 N5 C1 -0.4(7) . . . . ?
C6 C5 N5 Cu2 -177.3(5) . . . . ?
C13 N4 C6 C5 172.9(6) . . . . ?
C14 N1 C16 C15 -81.7(7) . . . . ?
C15 N2 C4 C3 178.1(5) . . . . ?
C16 N1 C14 C13 173.5(5) . . . . ?
